data_4310012
loop_
_publ_author_name
'F. Albert Cotton'
'Carlos A. Murillo'
'Salah E. Stiriba'
'Xiaoping Wang'
'Rongmin Yu'

_publ_section_title
;
Chiral Organometallic Triangles with Rh-Rh Bonds. 2. Compounds Prepared
from Enantiopure cis-Rh2(C6H4PPh2)2(OAc)2(HOAc)2 and Their Catalytic
Potentials
;
_journal_name_full 'Inorganic Chemistry'
_journal_page_first 8223
_journal_page_last 8233
_journal_paper_doi 10.1021/ic051282c
_journal_volume 44
_journal_year 2005
_chemical_formula_moiety 'C144 H121.5 N1.5 O16.5 P6 Rh6, 4.5(C H2 Cl2),7.5(C H4 O)'
_chemical_formula_sum 'C156 H160.5 Cl9 N1.5 O24 P6 Rh6'
_chemical_formula_weight 3562.69
_chemical_name_systematic
; 
 ? 
;
_space_group_IT_number 2
_symmetry_cell_setting triclinic
_symmetry_space_group_name_Hall '-P 1'
_symmetry_space_group_name_H-M 'P -1'
_atom_sites_solution_hydrogens geom
_atom_sites_solution_primary direct
_atom_sites_solution_secondary difmap
_audit_creation_method SHELXL-97
_cell_angle_alpha 81.053(3)
_cell_angle_beta 75.193(3)
_cell_angle_gamma 81.430(3)
_cell_formula_units_Z 2
_cell_length_a 16.139(3)
_cell_length_b 22.787(4)
_cell_length_c 24.622(4)
_cell_measurement_reflns_used 6996
_cell_measurement_temperature 173(2)
_cell_measurement_theta_max 27.53
_cell_measurement_theta_min 2.86
_cell_volume 8591(3)
_computing_cell_refinement SANIT
_computing_data_collection SMART
_computing_data_reduction SANIT
_computing_molecular_graphics 'SHELXTL(Siemens, 1996)'
_computing_publication_material CIFTAB
_computing_structure_refinement 'SHELXL-97 (Sheldrick, 1997)'
_computing_structure_solution 'SHELXS-97 (Sheldrick, 1990)'
_diffrn_ambient_temperature 173(2)
_diffrn_detector_area_resol_mean 0
_diffrn_measured_fraction_theta_full 0.959
_diffrn_measured_fraction_theta_max 0.959
_diffrn_measurement_device_type 'Bruker SMART 1000'
_diffrn_measurement_method '\w scans'
_diffrn_radiation_monochromator graphite
_diffrn_radiation_source 'fine-focus sealed tube'
_diffrn_radiation_type MoK\a
_diffrn_radiation_wavelength 0.71073
_diffrn_reflns_av_R_equivalents 0.0253
_diffrn_reflns_av_sigmaI/netI 0.0508
_diffrn_reflns_limit_h_max 20
_diffrn_reflns_limit_h_min -21
_diffrn_reflns_limit_k_max 27
_diffrn_reflns_limit_k_min -29
_diffrn_reflns_limit_l_max 26
_diffrn_reflns_limit_l_min -31
_diffrn_reflns_number 61622
_diffrn_reflns_theta_full 27.58
_diffrn_reflns_theta_max 27.58
_diffrn_reflns_theta_min 1.68
_diffrn_standards_decay_% 0
_diffrn_standards_interval_count 0
_diffrn_standards_interval_time 0
_diffrn_standards_number 0
_exptl_absorpt_coefficient_mu 0.820
_exptl_absorpt_correction_T_max 0.9009
_exptl_absorpt_correction_T_min 0.7513
_exptl_absorpt_correction_type multi-scan
_exptl_absorpt_process_details sadabs
_exptl_crystal_colour red
_exptl_crystal_density_diffrn 1.377
_exptl_crystal_density_method 'not measured'
_exptl_crystal_description block
_exptl_crystal_F_000 3624
_exptl_crystal_size_max 0.37
_exptl_crystal_size_mid 0.16
_exptl_crystal_size_min 0.13
_refine_diff_density_max 5.476
_refine_diff_density_min -1.886
_refine_diff_density_rms 0.180
_refine_ls_extinction_method none
_refine_ls_goodness_of_fit_ref 1.034
_refine_ls_hydrogen_treatment noref
_refine_ls_matrix_type full
_refine_ls_number_parameters 1702
_refine_ls_number_reflns 38089
_refine_ls_number_restraints 13
_refine_ls_restrained_S_all 1.034
_refine_ls_R_factor_all 0.1133
_refine_ls_R_factor_gt 0.0757
_refine_ls_shift/su_max 0.002
_refine_ls_shift/su_mean 0.000
_refine_ls_structure_factor_coef Fsqd
_refine_ls_weighting_details 'calc w=1/[\s^2^(Fo^2^)+(0.1353P)^2^+46.9054P] where P=(Fo^2^+2Fc^2^)/3'
_refine_ls_weighting_scheme calc
_refine_ls_wR_factor_gt 0.2130
_refine_ls_wR_factor_ref 0.2554
_reflns_number_gt 25634
_reflns_number_total 38089
_reflns_threshold_expression >2sigma(I)
_cod_data_source_file ic051282csi20050729_010330_09.cif
_cod_data_source_block RRR(SSS)-Rh6(C6H4PPh2)6(O2CC6H4CO2)3(py)1.5(CH3OH)4.5
_cod_original_formula_sum 'C156 H160.50 Cl9 N1.50 O24 P6 Rh6'
_cod_database_code 4310012

loop_
_symmetry_equiv_pos_as_xyz
'x, y, z'
'-x, -y, -z'

loop_
_atom_site_label
_atom_site_type_symbol
_atom_site_fract_x
_atom_site_fract_y
_atom_site_fract_z
_atom_site_U_iso_or_equiv
_atom_site_adp_type
_atom_site_occupancy
_atom_site_symmetry_multiplicity
_atom_site_calc_flag
_atom_site_refinement_flags
_atom_site_disorder_assembly
_atom_site_disorder_group
Rh1 Rh 0.44160(4) 0.71762(2) 0.69931(2) 0.03151(13) Uani 1 1 d . . .
Rh2 Rh 0.58551(4) 0.67246(2) 0.64586(2) 0.03095(13) Uani 1 1 d . A .
Rh3 Rh 0.70025(3) 0.74441(2) 1.06749(2) 0.03020(12) Uani 1 1 d . A .
Rh4 Rh 0.84794(3) 0.69770(2) 1.01849(2) 0.02796(12) Uani 1 1 d . A .
Rh5 Rh 0.73767(3) 1.12042(2) 0.71915(2) 0.02718(12) Uani 1 1 d . A .
Rh6 Rh 0.88320(3) 1.07237(2) 0.67182(2) 0.03104(13) Uani 1 1 d . A .
P1 P 0.41003(12) 0.74540(8) 0.61626(8) 0.0343(4) Uani 1 1 d . A .
P2 P 0.54082(12) 0.58395(7) 0.67877(8) 0.0343(4) Uani 1 1 d . . .
P3 P 0.67221(12) 0.65471(8) 1.10951(7) 0.0340(4) Uani 1 1 d . . .
P4 P 0.89600(12) 0.73888(8) 1.07979(8) 0.0344(4) Uani 1 1 d . . .
P5 P 0.80550(12) 1.17712(7) 0.75428(7) 0.0315(4) Uani 1 1 d . . .
P6 P 0.86273(12) 1.12413(8) 0.59129(8) 0.0352(4) Uani 1 1 d . . .
O1 O 0.4904(3) 0.6895(2) 0.7744(2) 0.0414(12) Uani 1 1 d . A .
O2 O 0.6246(3) 0.6816(2) 0.7213(2) 0.0380(11) Uani 1 1 d . . .
O3 O 0.6658(3) 0.7322(2) 0.9922(2) 0.0388(11) Uani 1 1 d . A .
O4 O 0.7839(3) 0.6695(2) 0.9617(2) 0.0393(11) Uani 1 1 d . A .
O5 O 0.5102(3) 0.7935(2) 0.6926(2) 0.0373(11) Uani 1 1 d . A .
O6 O 0.6188(3) 0.7639(2) 0.6219(2) 0.0380(11) Uani 1 1 d . . .
O7 O 0.6849(3) 1.0589(2) 0.6813(2) 0.0359(10) Uani 1 1 d . A .
O8 O 0.8123(3) 1.0018(2) 0.6656(2) 0.0410(12) Uani 1 1 d . A .
O9 O 0.7364(3) 0.8285(2) 1.0183(2) 0.0372(11) Uani 1 1 d . . .
O10 O 0.8479(3) 0.7797(2) 0.96189(19) 0.0359(10) Uani 1 1 d . . .
O11 O 0.7444(3) 1.0465(2) 0.7840(2) 0.0364(11) Uani 1 1 d . . .
O12 O 0.8872(3) 1.0251(2) 0.7541(2) 0.0436(12) Uani 1 1 d . . .
O13 O 0.7321(4) 0.6473(3) 0.6097(3) 0.0620(17) Uani 1 1 d . . .
O14 O 0.5609(4) 0.8044(3) 1.0910(3) 0.0570(15) Uani 1 1 d . . .
O15 O 0.5927(3) 1.1412(2) 0.7646(2) 0.0449(12) Uani 1 1 d . . .
O16 O 1.0057(5) 1.0068(3) 0.6392(4) 0.078(2) Uani 1 1 d . . .
N2 N 0.9719(4) 0.6752(3) 0.9572(3) 0.0382(13) Uani 1 1 d . . .
C1 C 0.4786(5) 0.7041(3) 0.5611(3) 0.0350(15) Uani 1 1 d . . .
C2 C 0.5531(5) 0.6698(3) 0.5731(3) 0.0364(15) Uani 1 1 d . A .
C3 C 0.6038(5) 0.6378(3) 0.5303(3) 0.0426(17) Uani 1 1 d . . .
H3A H 0.6532 0.6125 0.5374 0.051 Uiso 1 1 calc R A .
C4 C 0.5860(6) 0.6410(4) 0.4780(3) 0.050(2) Uani 1 1 d . A .
H4A H 0.6233 0.6188 0.4499 0.060 Uiso 1 1 calc R . .
C5 C 0.5133(6) 0.6767(4) 0.4666(3) 0.054(2) Uani 1 1 d . . .
H5A H 0.5015 0.6800 0.4303 0.065 Uiso 1 1 calc R A .
C6 C 0.4590(6) 0.7068(4) 0.5079(3) 0.0475(19) Uani 1 1 d . A .
H6A H 0.4077 0.7297 0.5009 0.057 Uiso 1 1 calc R . .
C7 C 0.3018(5) 0.7402(4) 0.6080(3) 0.0430(17) Uani 1 1 d . . .
C8 C 0.2406(6) 0.7901(4) 0.6044(4) 0.058(2) Uani 1 1 d . A .
H8A H 0.2556 0.8287 0.6051 0.070 Uiso 1 1 calc R . .
C9 C 0.1584(7) 0.7844(6) 0.5998(5) 0.082(3) Uani 1 1 d . . .
H9A H 0.1171 0.8186 0.5977 0.099 Uiso 1 1 calc R A .
C10 C 0.1375(7) 0.7279(6) 0.5982(5) 0.080(3) Uani 1 1 d . A .
H10A H 0.0813 0.7236 0.5951 0.096 Uiso 1 1 calc R . .
C11 C 0.1967(7) 0.6777(6) 0.6010(5) 0.076(3) Uani 1 1 d . . .
H11A H 0.1819 0.6394 0.5991 0.091 Uiso 1 1 calc R A .
C12 C 0.2787(6) 0.6842(4) 0.6067(4) 0.053(2) Uani 1 1 d . A .
H12A H 0.3193 0.6498 0.6098 0.064 Uiso 1 1 calc R . .
C13 C 0.4272(5) 0.8243(3) 0.5922(3) 0.0422(17) Uani 1 1 d . . .
C14 C 0.4866(6) 0.8409(4) 0.5419(4) 0.054(2) Uani 1 1 d . A .
H14A H 0.5151 0.8117 0.5177 0.065 Uiso 1 1 calc R . .
C15 C 0.5039(8) 0.8996(5) 0.5272(5) 0.078(3) Uani 1 1 d . . .
H15A H 0.5439 0.9108 0.4927 0.093 Uiso 1 1 calc R A .
C16 C 0.4624(9) 0.9427(4) 0.5632(5) 0.079(4) Uani 1 1 d . A .
H16A H 0.4754 0.9829 0.5535 0.095 Uiso 1 1 calc R . .
C17 C 0.4039(9) 0.9271(4) 0.6117(5) 0.080(4) Uani 1 1 d . . .
H17A H 0.3736 0.9567 0.6351 0.095 Uiso 1 1 calc R A .
C18 C 0.3883(7) 0.8670(4) 0.6273(4) 0.060(2) Uani 1 1 d . A .
H18A H 0.3503 0.8558 0.6626 0.072 Uiso 1 1 calc R . .
C19 C 0.4256(5) 0.5883(3) 0.7046(3) 0.0404(16) Uani 1 1 d . A .
C20 C 0.3805(5) 0.6442(3) 0.7127(3) 0.0342(14) Uani 1 1 d . A .
C21 C 0.2907(5) 0.6464(4) 0.7337(3) 0.0463(18) Uani 1 1 d . . .
H21A H 0.2579 0.6840 0.7400 0.056 Uiso 1 1 calc R A .
C22 C 0.2484(6) 0.5958(4) 0.7457(4) 0.053(2) Uani 1 1 d . A .
H22A H 0.1877 0.5991 0.7603 0.064 Uiso 1 1 calc R . .
C23 C 0.2940(6) 0.5404(4) 0.7367(4) 0.057(2) Uani 1 1 d . . .
H23A H 0.2647 0.5057 0.7440 0.068 Uiso 1 1 calc R A .
C24 C 0.3821(6) 0.5360(4) 0.7169(4) 0.0490(19) Uani 1 1 d . A .
H24A H 0.4141 0.4981 0.7114 0.059 Uiso 1 1 calc R . .
C25 C 0.5683(5) 0.5262(3) 0.6306(3) 0.0396(16) Uani 1 1 d . A .
C26 C 0.5104(6) 0.5192(4) 0.5993(3) 0.0489(19) Uani 1 1 d . . .
H26A H 0.4574 0.5445 0.6028 0.059 Uiso 1 1 calc R A .
C27 C 0.5301(7) 0.4754(4) 0.5631(4) 0.057(2) Uani 1 1 d . A .
H27A H 0.4894 0.4704 0.5428 0.069 Uiso 1 1 calc R . .
C28 C 0.6068(7) 0.4394(4) 0.5560(4) 0.062(2) Uani 1 1 d . . .
H28A H 0.6193 0.4095 0.5312 0.074 Uiso 1 1 calc R A .
C29 C 0.6662(7) 0.4471(4) 0.5857(4) 0.066(3) Uani 1 1 d . A .
H29A H 0.7209 0.4237 0.5801 0.079 Uiso 1 1 calc R . .
C30 C 0.6449(6) 0.4897(4) 0.6238(4) 0.051(2) Uani 1 1 d . . .
H30A H 0.6845 0.4934 0.6454 0.062 Uiso 1 1 calc R A .
C31 C 0.5861(5) 0.5474(3) 0.7388(3) 0.0416(17) Uani 1 1 d . A .
C32 C 0.5351(6) 0.5178(4) 0.7870(3) 0.051(2) Uani 1 1 d . . .
H32A H 0.4764 0.5150 0.7886 0.061 Uiso 1 1 calc R A .
C33 C 0.5703(8) 0.4923(4) 0.8327(4) 0.067(3) Uani 1 1 d . A .
H33A H 0.5362 0.4713 0.8650 0.080 Uiso 1 1 calc R . .
C34 C 0.6558(8) 0.4981(4) 0.8303(4) 0.071(3) Uani 1 1 d . . .
H34A H 0.6790 0.4825 0.8620 0.085 Uiso 1 1 calc R A .
C35 C 0.7078(7) 0.5261(4) 0.7823(4) 0.063(3) Uani 1 1 d . A .
H35A H 0.7668 0.5280 0.7806 0.075 Uiso 1 1 calc R . .
C36 C 0.6728(6) 0.5515(3) 0.7363(4) 0.049(2) Uani 1 1 d . . .
H36A H 0.7077 0.5715 0.7037 0.059 Uiso 1 1 calc R A .
C37 C 0.7648(5) 0.5993(3) 1.0993(3) 0.0382(15) Uani 1 1 d . C .
C38 C 0.8417(5) 0.6148(3) 1.0624(3) 0.0372(15) Uani 1 1 d . . .
C39 C 0.9117(6) 0.5692(4) 1.0537(4) 0.0491(19) Uani 1 1 d . C .
H39A H 0.9656 0.5782 1.0295 0.059 Uiso 1 1 calc R . .
C40 C 0.9023(6) 0.5111(4) 1.0803(4) 0.059(2) Uani 1 1 d . . .
H40A H 0.9500 0.4811 1.0733 0.070 Uiso 1 1 calc R C .
C41 C 0.8271(6) 0.4962(4) 1.1157(4) 0.058(2) Uani 1 1 d . C .
H41A H 0.8219 0.4562 1.1331 0.069 Uiso 1 1 calc R . .
C42 C 0.7580(6) 0.5401(4) 1.1261(4) 0.055(2) Uani 1 1 d . . .
H42A H 0.7054 0.5304 1.1514 0.066 Uiso 1 1 calc R C .
C43 C 0.6280(5) 0.6425(3) 1.1861(3) 0.0389(16) Uani 1 1 d . . .
C44 C 0.6858(6) 0.6381(4) 1.2216(3) 0.0473(18) Uani 1 1 d . . .
H44A H 0.7456 0.6398 1.2053 0.057 Uiso 1 1 calc R . .
C45 C 0.6561(6) 0.6313(4) 1.2795(4) 0.055(2) Uani 1 1 d . . .
H45A H 0.6953 0.6295 1.3028 0.066 Uiso 1 1 calc R . .
C46 C 0.5689(6) 0.6270(4) 1.3043(3) 0.053(2) Uani 1 1 d . . .
H46A H 0.5487 0.6219 1.3443 0.063 Uiso 1 1 calc R . .
C47 C 0.5118(6) 0.6303(4) 1.2698(4) 0.056(2) Uani 1 1 d . . .
H47A H 0.4522 0.6276 1.2862 0.067 Uiso 1 1 calc R . .
C48 C 0.5423(5) 0.6376(4) 1.2111(3) 0.0452(17) Uani 1 1 d . . .
H48A H 0.5030 0.6392 1.1878 0.054 Uiso 1 1 calc R . .
C49 C 0.5941(6) 0.6287(4) 1.0791(3) 0.0476(19) Uani 1 1 d . . .
C50 C 0.5149(6) 0.6641(4) 1.0800(4) 0.054(2) Uani 1 1 d . . .
H50A H 0.5010 0.6988 1.0990 0.065 Uiso 1 1 calc R . .
C51 C 0.4566(7) 0.6482(6) 1.0529(4) 0.072(3) Uani 1 1 d . . .
H51A H 0.4025 0.6718 1.0544 0.086 Uiso 1 1 calc R . .
C52 C 0.4769(9) 0.5987(6) 1.0238(4) 0.085(4) Uani 1 1 d . . .
H52A H 0.4367 0.5884 1.0056 0.102 Uiso 1 1 calc R . .
C53 C 0.5573(9) 0.5634(6) 1.0212(4) 0.078(3) Uani 1 1 d . . .
H53A H 0.5719 0.5298 1.0006 0.093 Uiso 1 1 calc R . .
C54 C 0.6149(7) 0.5782(5) 1.0490(4) 0.062(3) Uani 1 1 d . . .
H54A H 0.6687 0.5542 1.0478 0.075 Uiso 1 1 calc R . .
C55 C 0.8141(5) 0.7592(3) 1.1404(3) 0.0392(16) Uani 1 1 d . B .
C56 C 0.7284(5) 0.7621(3) 1.1369(3) 0.0393(16) Uani 1 1 d . . .
C57 C 0.6631(5) 0.7797(4) 1.1839(3) 0.0430(17) Uani 1 1 d . B .
H57A H 0.6043 0.7813 1.1830 0.052 Uiso 1 1 calc R . .
C58 C 0.6829(6) 0.7947(4) 1.2310(4) 0.055(2) Uani 1 1 d . . .
H58A H 0.6378 0.8063 1.2620 0.066 Uiso 1 1 calc R B .
C59 C 0.7678(6) 0.7929(5) 1.2334(4) 0.063(3) Uani 1 1 d . B .
H59A H 0.7810 0.8043 1.2655 0.076 Uiso 1 1 calc R . .
C60 C 0.8342(6) 0.7743(4) 1.1888(4) 0.052(2) Uani 1 1 d . . .
H60A H 0.8926 0.7719 1.1909 0.063 Uiso 1 1 calc R B .
C61 C 0.9835(5) 0.6998(4) 1.1115(3) 0.0407(16) Uani 1 1 d . . .
C62 C 1.0575(6) 0.7242(4) 1.1081(4) 0.055(2) Uani 1 1 d . . .
H62A H 1.0656 0.7625 1.0874 0.067 Uiso 1 1 calc R . .
C63 C 1.1216(7) 0.6937(5) 1.1347(5) 0.068(3) Uani 1 1 d . . .
H63A H 1.1726 0.7113 1.1318 0.082 Uiso 1 1 calc R . .
C64 C 1.1100(7) 0.6391(6) 1.1646(5) 0.076(3) Uani 1 1 d . . .
H64A H 1.1532 0.6180 1.1825 0.092 Uiso 1 1 calc R . .
C65 C 1.0347(8) 0.6140(5) 1.1688(5) 0.075(3) Uani 1 1 d . . .
H65A H 1.0266 0.5759 1.1901 0.090 Uiso 1 1 calc R . .
C66 C 0.9715(6) 0.6439(4) 1.1424(4) 0.056(2) Uani 1 1 d . . .
H66A H 0.9204 0.6264 1.1454 0.068 Uiso 1 1 calc R . .
C67 C 0.9368(5) 0.8099(4) 1.0449(3) 0.0447(18) Uani 1 1 d . . .
C68 C 0.8949(6) 0.8646(4) 1.0624(4) 0.055(2) Uani 1 1 d . . .
H68A H 0.8478 0.8646 1.0948 0.066 Uiso 1 1 calc R . .
C69 C 0.9206(7) 0.9194(4) 1.0333(6) 0.072(3) Uani 1 1 d . . .
H69A H 0.8919 0.9562 1.0457 0.087 Uiso 1 1 calc R . .
C70 C 0.9909(9) 0.9183(5) 0.9847(5) 0.078(3) Uani 1 1 d . . .
H70A H 1.0081 0.9547 0.9633 0.094 Uiso 1 1 calc R . .
C71 C 1.0342(8) 0.8642(5) 0.9686(4) 0.073(3) Uani 1 1 d . . .
H71A H 1.0832 0.8634 0.9375 0.087 Uiso 1 1 calc R . .
C72 C 1.0055(6) 0.8112(4) 0.9982(4) 0.057(2) Uani 1 1 d . . .
H72A H 1.0342 0.7744 0.9857 0.068 Uiso 1 1 calc R . .
C73 C 0.9173(5) 1.1769(3) 0.7184(3) 0.0366(15) Uani 1 1 d . E .
C74 C 0.9530(5) 1.1337(3) 0.6818(3) 0.0378(15) Uani 1 1 d . . .
C75 C 1.0408(5) 1.1344(4) 0.6535(4) 0.0487(19) Uani 1 1 d . E .
H75A H 1.0667 1.1063 0.6277 0.058 Uiso 1 1 calc R . .
C76 C 1.0897(6) 1.1748(4) 0.6624(4) 0.057(2) Uani 1 1 d . . .
H76A H 1.1490 1.1734 0.6434 0.068 Uiso 1 1 calc R E .
C77 C 1.0532(6) 1.2183(4) 0.6994(4) 0.056(2) Uani 1 1 d . E .
H77A H 1.0871 1.2464 0.7052 0.067 Uiso 1 1 calc R . .
C78 C 0.9682(5) 1.2191(4) 0.7267(3) 0.0463(18) Uani 1 1 d . . .
H78A H 0.9426 1.2482 0.7516 0.056 Uiso 1 1 calc R E .
C79 C 0.7670(5) 1.2570(3) 0.7544(3) 0.0377(15) Uani 1 1 d . . .
C80 C 0.7109(5) 1.2813(3) 0.7995(3) 0.0439(17) Uani 1 1 d . . .
H80A H 0.6923 1.2563 0.8339 0.053 Uiso 1 1 calc R . .
C81 C 0.6810(6) 1.3421(4) 0.7957(4) 0.053(2) Uani 1 1 d . . .
H81A H 0.6418 1.3581 0.8272 0.063 Uiso 1 1 calc R . .
C82 C 0.7084(6) 1.3791(4) 0.7461(4) 0.058(2) Uani 1 1 d . . .
H82A H 0.6880 1.4205 0.7434 0.069 Uiso 1 1 calc R . .
C83 C 0.7655(7) 1.3559(4) 0.7004(4) 0.058(2) Uani 1 1 d . . .
H83A H 0.7854 1.3814 0.6666 0.070 Uiso 1 1 calc R . .
C84 C 0.7937(6) 1.2953(3) 0.7039(3) 0.0450(18) Uani 1 1 d . . .
H84A H 0.8316 1.2793 0.6720 0.054 Uiso 1 1 calc R . .
C85 C 0.8039(5) 1.1513(3) 0.8291(3) 0.0395(16) Uani 1 1 d . . .
C86 C 0.8773(6) 1.1414(4) 0.8490(4) 0.052(2) Uani 1 1 d . . .
H86A H 0.9313 1.1484 0.8239 0.062 Uiso 1 1 calc R . .
C87 C 0.8731(7) 1.1209(5) 0.9066(4) 0.067(3) Uani 1 1 d . . .
H87A H 0.9239 1.1159 0.9204 0.080 Uiso 1 1 calc R . .
C88 C 0.7980(7) 1.1086(5) 0.9420(4) 0.066(3) Uani 1 1 d . . .
H88A H 0.7963 1.0927 0.9802 0.079 Uiso 1 1 calc R . .
C89 C 0.7226(7) 1.1191(5) 0.9230(4) 0.060(2) Uani 1 1 d . . .
H89A H 0.6690 1.1118 0.9485 0.072 Uiso 1 1 calc R . .
C90 C 0.7258(6) 1.1403(4) 0.8662(3) 0.0495(19) Uani 1 1 d . . .
H90A H 0.6744 1.1472 0.8530 0.059 Uiso 1 1 calc R . .
C91 C 0.7816(5) 1.1873(3) 0.6029(3) 0.0345(14) Uani 1 1 d . D .
C92 C 0.7267(4) 1.1870(3) 0.6575(3) 0.0298(13) Uani 1 1 d . . .
C93 C 0.6607(5) 1.2359(3) 0.6659(3) 0.0355(15) Uani 1 1 d . D .
H93A H 0.6223 1.2376 0.7022 0.043 Uiso 1 1 calc R . .
C94 C 0.6512(5) 1.2811(3) 0.6226(3) 0.0410(16) Uani 1 1 d . . .
H94A H 0.6058 1.3127 0.6294 0.049 Uiso 1 1 calc R D .
C95 C 0.7075(6) 1.2807(3) 0.5691(3) 0.0465(18) Uani 1 1 d . D .
H95A H 0.7011 1.3122 0.5397 0.056 Uiso 1 1 calc R . .
C96 C 0.7732(5) 1.2337(3) 0.5592(3) 0.0422(17) Uani 1 1 d . . .
H96A H 0.8122 1.2331 0.5230 0.051 Uiso 1 1 calc R D .
C97 C 0.9514(5) 1.1588(4) 0.5392(4) 0.050(2) Uani 1 1 d . . .
C98 C 0.9797(7) 1.2082(5) 0.5526(4) 0.067(3) Uani 1 1 d . . .
H98A H 0.9552 1.2226 0.5882 0.080 Uiso 1 1 calc R . .
C99 C 1.0452(8) 1.2367(7) 0.5126(6) 0.091(4) Uani 1 1 d . . .
H99A H 1.0643 1.2705 0.5220 0.109 Uiso 1 1 calc R . .
C100 C 1.0817(8) 1.2182(7) 0.4621(7) 0.096(4) Uani 1 1 d . . .
H10B H 1.1261 1.2384 0.4364 0.116 Uiso 1 1 calc R . .
C101 C 1.0554(8) 1.1711(7) 0.4480(5) 0.089(4) Uani 1 1 d . . .
H10C H 1.0815 1.1583 0.4120 0.107 Uiso 1 1 calc R . .
C102 C 0.9876(6) 1.1388(5) 0.4863(4) 0.067(3) Uani 1 1 d . . .
H10D H 0.9688 1.1055 0.4759 0.080 Uiso 1 1 calc R . .
C103 C 0.8246(6) 1.0793(3) 0.5487(3) 0.0455(18) Uani 1 1 d . . .
C104 C 0.7512(6) 1.0972(4) 0.5293(4) 0.055(2) Uani 1 1 d . . .
H10E H 0.7175 1.1337 0.5389 0.066 Uiso 1 1 calc R . .
C105 C 0.7252(8) 1.0635(4) 0.4962(5) 0.074(3) Uani 1 1 d . . .
H10F H 0.6735 1.0765 0.4839 0.089 Uiso 1 1 calc R . .
C106 C 0.7739(9) 1.0107(5) 0.4806(5) 0.087(4) Uani 1 1 d . . .
H10G H 0.7561 0.9875 0.4577 0.104 Uiso 1 1 calc R . .
C107 C 0.8494(8) 0.9923(4) 0.4991(5) 0.076(3) Uani 1 1 d . . .
H10H H 0.8845 0.9569 0.4878 0.091 Uiso 1 1 calc R . .
C108 C 0.8734(7) 1.0254(4) 0.5338(4) 0.063(3) Uani 1 1 d . . .
H10I H 0.9234 1.0115 0.5478 0.075 Uiso 1 1 calc R . .
C109 C 0.5714(5) 0.6852(3) 0.7671(3) 0.0366(15) Uani 1 1 d . A .
C110 C 0.6065(5) 0.6849(3) 0.8183(3) 0.0419(17) Uani 1 1 d . . .
C111 C 0.5528(6) 0.7026(4) 0.8681(3) 0.052(2) Uani 1 1 d . A .
H11B H 0.4927 0.7129 0.8711 0.062 Uiso 1 1 calc R . .
C112 C 0.5880(5) 0.7052(4) 0.9135(3) 0.051(2) Uani 1 1 d . . .
H11C H 0.5517 0.7176 0.9477 0.061 Uiso 1 1 calc R A .
C113 C 0.6751(5) 0.6900(3) 0.9095(3) 0.0371(15) Uani 1 1 d . A .
C114 C 0.7281(5) 0.6705(4) 0.8610(3) 0.0435(17) Uani 1 1 d . . .
H11D H 0.7876 0.6586 0.8593 0.052 Uiso 1 1 calc R A .
C115 C 0.6953(5) 0.6679(4) 0.8140(3) 0.0440(17) Uani 1 1 d . A .
H11E H 0.7320 0.6551 0.7802 0.053 Uiso 1 1 calc R . .
C116 C 0.7104(5) 0.6973(3) 0.9588(3) 0.0349(15) Uani 1 1 d . . .
C117 C 0.5796(5) 0.8001(3) 0.6566(3) 0.0344(15) Uani 1 1 d . A .
C118 C 0.6183(5) 0.8566(3) 0.6559(3) 0.0359(15) Uani 1 1 d . . .
C119 C 0.5679(5) 0.9034(3) 0.6831(4) 0.0446(18) Uani 1 1 d . A .
H11F H 0.5087 0.9005 0.7004 0.054 Uiso 1 1 calc R . .
C120 C 0.6042(5) 0.9544(3) 0.6850(3) 0.0417(17) Uani 1 1 d . . .
H12B H 0.5688 0.9868 0.7023 0.050 Uiso 1 1 calc R A .
C121 C 0.6901(5) 0.9586(3) 0.6625(3) 0.0386(15) Uani 1 1 d . A .
C122 C 0.7401(6) 0.9121(4) 0.6338(5) 0.061(3) Uani 1 1 d . . .
H12C H 0.7993 0.9152 0.6162 0.073 Uiso 1 1 calc R A .
C123 C 0.7040(6) 0.8618(4) 0.6307(4) 0.058(2) Uani 1 1 d . A .
H12D H 0.7385 0.8306 0.6112 0.070 Uiso 1 1 calc R . .
C124 C 0.7324(5) 1.0099(3) 0.6703(3) 0.0375(15) Uani 1 1 d . . .
C125 C 0.7948(5) 0.8245(3) 0.9731(3) 0.0350(14) Uani 1 1 d . . .
C126 C 0.8032(5) 0.8782(3) 0.9280(3) 0.0399(16) Uani 1 1 d . . .
C127 C 0.8760(5) 0.8801(3) 0.8840(3) 0.0432(17) Uani 1 1 d . . .
H12E H 0.9228 0.8494 0.8839 0.052 Uiso 1 1 calc R . .
C128 C 0.8816(5) 0.9267(3) 0.8396(3) 0.0448(18) Uani 1 1 d . . .
H12F H 0.9325 0.9279 0.8100 0.054 Uiso 1 1 calc R . .
C129 C 0.8136(5) 0.9707(3) 0.8389(3) 0.0390(16) Uani 1 1 d . . .
C130 C 0.7407(6) 0.9693(3) 0.8831(3) 0.049(2) Uani 1 1 d . . .
H13A H 0.6936 0.9996 0.8825 0.059 Uiso 1 1 calc R . .
C131 C 0.7355(6) 0.9237(3) 0.9288(3) 0.0475(19) Uani 1 1 d . . .
H13B H 0.6864 0.9241 0.9599 0.057 Uiso 1 1 calc R . .
C132 C 0.8150(5) 1.0181(3) 0.7887(3) 0.0381(16) Uani 1 1 d . . .
N1 N 0.3323(8) 0.7766(6) 0.7538(6) 0.048(6) Uiso 0.50 1 d PG A 1
C133 C 0.2480(8) 0.7904(5) 0.7478(5) 0.050(4) Uiso 0.50 1 d PG A 1
H13C H 0.2290 0.7717 0.7219 0.060 Uiso 0.50 1 calc PR A 1
C134 C 0.1916(7) 0.8316(6) 0.7795(6) 0.061(5) Uiso 0.50 1 d PG A 1
H13D H 0.1340 0.8411 0.7754 0.073 Uiso 0.50 1 calc PR A 1
C135 C 0.2194(9) 0.8590(6) 0.8173(6) 0.081(6) Uiso 0.50 1 d PG A 1
H13E H 0.1808 0.8871 0.8390 0.097 Uiso 0.50 1 calc PR A 1
C136 C 0.3037(9) 0.8451(7) 0.8233(6) 0.068(5) Uiso 0.50 1 d PG A 1
H13F H 0.3227 0.8638 0.8491 0.082 Uiso 0.50 1 calc PR A 1
C137 C 0.3601(7) 0.8039(8) 0.7915(8) 0.058(16) Uiso 0.50 1 d PG A 1
H13G H 0.4177 0.7944 0.7957 0.069 Uiso 0.50 1 calc PR A 1
O1B O 0.3370(9) 0.7667(8) 0.7622(7) 0.054(5) Uiso 0.50 1 d P A 2
C13B C 0.353(2) 0.8049(15) 0.7935(14) 0.08(2) Uiso 0.50 1 d P A 2
H13N H 0.2986 0.8192 0.8189 0.115 Uiso 0.50 1 calc PR A 2
H13O H 0.3779 0.8389 0.7685 0.115 Uiso 0.50 1 calc PR A 2
H13P H 0.3932 0.7845 0.8159 0.115 Uiso 0.50 1 calc PR A 2
C138 C 0.7891(9) 0.6702(7) 0.6310(8) 0.134(7) Uani 1 1 d . A 2
H13H H 0.8482 0.6561 0.6119 0.201 Uiso 1 1 calc R A 2
H13I H 0.7797 0.6570 0.6717 0.201 Uiso 1 1 calc R A 2
H13J H 0.7803 0.7140 0.6246 0.201 Uiso 1 1 calc R A 2
C139 C 0.5228(7) 0.8248(5) 1.0475(7) 0.094(4) Uani 1 1 d . B 2
H13K H 0.4673 0.8481 1.0615 0.140 Uiso 1 1 calc R B 2
H13L H 0.5133 0.7908 1.0307 0.140 Uiso 1 1 calc R B 2
H13M H 0.5602 0.8502 1.0187 0.140 Uiso 1 1 calc R B 2
C140 C 0.9734(6) 0.6883(4) 0.9028(3) 0.054(2) Uani 1 1 d . C 2
H14B H 0.9201 0.7001 0.8924 0.064 Uiso 1 1 calc R C 2
C141 C 1.0468(8) 0.6857(6) 0.8611(4) 0.079(3) Uani 1 1 d . C 2
H14C H 1.0445 0.6934 0.8224 0.094 Uiso 1 1 calc R C 2
C142 C 1.1257(7) 0.6716(5) 0.8761(5) 0.077(3) Uani 1 1 d . C 2
H14D H 1.1783 0.6707 0.8479 0.093 Uiso 1 1 calc R C 2
C143 C 1.1259(6) 0.6591(4) 0.9322(4) 0.060(2) Uani 1 1 d . C 2
H14E H 1.1788 0.6492 0.9436 0.072 Uiso 1 1 calc R C 2
C144 C 1.0489(5) 0.6610(4) 0.9718(4) 0.0465(18) Uani 1 1 d . C 2
H14F H 1.0492 0.6522 1.0107 0.056 Uiso 1 1 calc R C 2
C145 C 0.5517(6) 1.0945(4) 0.8020(4) 0.058(2) Uani 1 1 d . D 2
H14G H 0.4915 1.1090 0.8183 0.087 Uiso 1 1 calc R D 2
H14H H 0.5818 1.0813 0.8325 0.087 Uiso 1 1 calc R D 2
H14I H 0.5536 1.0608 0.7812 0.087 Uiso 1 1 calc R D 2
C146 C 0.9987(9) 0.9475(6) 0.6448(6) 0.094(4) Uani 1 1 d . E 2
H14J H 1.0549 0.9261 0.6288 0.141 Uiso 1 1 calc R E 2
H14K H 0.9564 0.9408 0.6248 0.141 Uiso 1 1 calc R E 2
H14L H 0.9798 0.9326 0.6851 0.141 Uiso 1 1 calc R E 2
C1S C 0.6484(13) 0.9383(9) 0.2730(8) 0.142(7) Uiso 1 1 d . F 2
H1SA H 0.6846 0.9136 0.2440 0.170 Uiso 1 1 calc R F 2
H1SB H 0.5891 0.9268 0.2819 0.170 Uiso 1 1 calc R F 2
C2S C 0.1902(11) 0.4699(8) 0.0561(7) 0.125(6) Uiso 1 1 d . G 2
H2SA H 0.1630 0.4628 0.0264 0.150 Uiso 1 1 calc R G 2
H2SB H 0.2384 0.4379 0.0579 0.150 Uiso 1 1 calc R G 2
Cl1 Cl 0.6874(3) 0.9213(2) 0.3337(2) 0.1388(16) Uiso 1 1 d . F 2
Cl2 Cl 0.6462(3) 1.0127(2) 0.2445(2) 0.1277(14) Uiso 1 1 d . F 2
Cl3 Cl 0.1179(4) 0.4646(3) 0.1179(2) 0.1483(18) Uiso 1 1 d . G 2
Cl4 Cl 0.2333(3) 0.5399(2) 0.0357(2) 0.1337(15) Uiso 1 1 d . G 2
O5SA O 0.9478(16) 0.4696(12) 0.2339(11) 0.158(7) Uiso 0.585(14) 1 d P H 1
O5SB O 1.026(2) 0.3673(16) 0.2711(16) 0.158(7) Uiso 0.415(14) 1 d P H 2
O10S O 0.2839(9) 0.2212(6) 0.4942(6) 0.147(4) Uiso 1 1 d . . .
O11S O 0.3639(5) 0.0879(4) 0.9199(3) 0.079(2) Uiso 1 1 d . . .
O12S O 0.6546(5) 0.3370(4) 0.1332(3) 0.078(2) Uiso 1 1 d . . .
O13S O 0.4694(4) -0.1212(3) 0.3270(3) 0.0602(16) Uiso 1 1 d . . .
O14S O 0.5000 0.0000 1.0000 0.276(15) Uiso 1 2 d S . .
O16S O 0.2284(12) 0.2877(8) 0.5789(8) 0.202(7) Uiso 1 1 d . . .
O17S O 0.2593(16) 0.7349(11) 1.0001(11) 0.252(9) Uiso 1 1 d . . .
C10S C 0.2675(12) 0.1580(8) 0.5175(8) 0.123(5) Uiso 1 1 d . I 2
C11S C 0.3269(11) 0.0543(8) 0.8895(7) 0.118(5) Uiso 1 1 d . J 2
C12S C 0.6365(9) 0.3993(7) 0.1230(6) 0.095(4) Uiso 1 1 d . K 2
C13S C 0.4764(8) -0.1563(5) 0.3818(5) 0.076(3) Uiso 1 1 d . L 2
C14S C 0.5121(17) 0.0169(12) 0.9450(11) 0.089(7) Uiso 0.50 1 d P M 2
C15A C 0.973(4) 0.440(3) 0.279(3) 0.223(18) Uiso 0.585(14) 1 d P H 1
C15B C 1.027(5) 0.384(4) 0.320(4) 0.223(18) Uiso 0.415(14) 1 d P H 2
C16S C 0.289(2) 0.2508(15) 0.6205(14) 0.233(13) Uiso 1 1 d . . .
C17S C 0.323(2) 0.7349(14) 0.9532(14) 0.213(12) Uiso 1 1 d . . .
Cl16 Cl 0.9839(12) 0.7990(9) 0.7394(8) 0.235(7) Uiso 0.50 1 d PD . .
Cl15 Cl 0.8299(18) 0.7739(19) 0.7138(18) 0.48(2) Uiso 0.50 1 d PD . .
C8S C 0.8723(16) 0.820(2) 0.748(3) 0.25(3) Uiso 0.50 1 d PD . .
H8SA H 0.8434 0.8163 0.7891 0.304 Uiso 0.50 1 calc PR . .
H8SB H 0.8616 0.8623 0.7322 0.304 Uiso 0.50 1 calc PR . .
Cl7A Cl 0.8907(11) 0.9151(9) 0.1980(8) 0.243(6) Uiso 0.558(9) 1 d PD N 1
Cl8A Cl 0.8741(15) 1.0221(10) 0.2643(11) 0.303(8) Uiso 0.558(9) 1 d PD N 1
C4SA C 0.9561(17) 0.9708(12) 0.2161(14) 0.113(7) Uiso 0.558(9) 1 d PD N 1
H4SA H 1.0000 0.9492 0.2359 0.136 Uiso 0.558(9) 1 calc PR N 1
H4SB H 0.9857 0.9945 0.1812 0.136 Uiso 0.558(9) 1 calc PR N 1
Cl7B Cl 0.9105(15) 0.9751(11) 0.1634(9) 0.243(6) Uiso 0.442(9) 1 d PD N 2
Cl8B Cl 0.8569(18) 0.9947(14) 0.3167(13) 0.303(8) Uiso 0.442(9) 1 d PD N 2
C4SB C 0.925(2) 0.9752(19) 0.2400(10) 0.113(7) Uiso 0.442(9) 1 d PD N 2
H4SC H 0.9737 0.9997 0.2328 0.136 Uiso 0.442(9) 1 calc PR N 2
H4SD H 0.9511 0.9337 0.2487 0.136 Uiso 0.442(9) 1 calc PR N 2
C3S C 0.2179(16) 0.4812(9) 0.5575(12) 0.113(10) Uiso 0.50 1 d PD . .
H3SA H 0.1890 0.4453 0.5757 0.136 Uiso 0.50 1 calc PR . .
H3SB H 0.2583 0.4714 0.5216 0.136 Uiso 0.50 1 calc PR . .
Cl5 Cl 0.1403(10) 0.5405(7) 0.5431(7) 0.198(6) Uiso 0.50 1 d PD . .
Cl6 Cl 0.2749(5) 0.5008(4) 0.6018(4) 0.110(2) Uiso 0.50 1 d PD . .
C5S C 0.532(2) 0.8453(13) 0.878(2) 0.49(8) Uiso 0.50 1 d PD . .
H5SA H 0.5799 0.8359 0.8968 0.593 Uiso 0.50 1 calc PR . .
H5SB H 0.5312 0.8119 0.8564 0.593 Uiso 0.50 1 calc PR . .
Cl9 Cl 0.5404(12) 0.9132(8) 0.8325(8) 0.228(7) Uiso 0.50 1 d PD . .
Cl10 Cl 0.4324(8) 0.8587(6) 0.9267(5) 0.160(4) Uiso 0.50 1 d PD . .

loop_
_atom_site_aniso_label
_atom_site_aniso_U_11
_atom_site_aniso_U_22
_atom_site_aniso_U_33
_atom_site_aniso_U_23
_atom_site_aniso_U_13
_atom_site_aniso_U_12
Rh1 0.0450(3) 0.0241(2) 0.0312(3) -0.00114(19) -0.0191(2) -0.0068(2)
Rh2 0.0442(3) 0.0218(2) 0.0329(3) -0.00313(19) -0.0189(2) -0.0059(2)
Rh3 0.0351(3) 0.0306(3) 0.0278(2) -0.00156(19) -0.0141(2) -0.0034(2)
Rh4 0.0341(3) 0.0268(2) 0.0263(2) 0.00034(18) -0.0152(2) -0.00359(19)
Rh5 0.0331(3) 0.0186(2) 0.0326(3) -0.00159(18) -0.0133(2) -0.00389(18)
Rh6 0.0326(3) 0.0232(2) 0.0385(3) -0.0013(2) -0.0120(2) -0.00324(19)
P1 0.0469(10) 0.0267(8) 0.0343(9) -0.0009(7) -0.0206(8) -0.0041(7)
P2 0.0468(10) 0.0232(8) 0.0382(9) -0.0015(7) -0.0202(8) -0.0058(7)
P3 0.0377(9) 0.0358(9) 0.0309(8) -0.0009(7) -0.0130(7) -0.0071(7)
P4 0.0389(9) 0.0355(9) 0.0334(9) -0.0041(7) -0.0164(7) -0.0052(7)
P5 0.0413(9) 0.0254(8) 0.0320(8) -0.0020(6) -0.0157(7) -0.0064(7)
P6 0.0400(10) 0.0305(9) 0.0364(9) -0.0054(7) -0.0120(7) -0.0017(7)
O1 0.050(3) 0.041(3) 0.039(3) -0.002(2) -0.023(2) -0.006(2)
O2 0.049(3) 0.032(2) 0.043(3) -0.006(2) -0.025(2) -0.007(2)
O3 0.041(3) 0.045(3) 0.035(3) -0.002(2) -0.019(2) -0.004(2)
O4 0.048(3) 0.039(3) 0.040(3) -0.006(2) -0.026(2) -0.003(2)
O5 0.047(3) 0.028(2) 0.042(3) -0.006(2) -0.017(2) -0.005(2)
O6 0.052(3) 0.024(2) 0.042(3) -0.0067(19) -0.013(2) -0.010(2)
O7 0.040(3) 0.024(2) 0.050(3) -0.011(2) -0.016(2) -0.0065(19)
O8 0.037(3) 0.028(2) 0.061(3) -0.012(2) -0.013(2) -0.004(2)
O9 0.044(3) 0.031(2) 0.037(3) 0.0000(19) -0.014(2) -0.002(2)
O10 0.048(3) 0.028(2) 0.029(2) 0.0033(18) -0.011(2) 0.000(2)
O11 0.044(3) 0.028(2) 0.037(3) 0.0046(19) -0.015(2) -0.003(2)
O12 0.044(3) 0.036(3) 0.049(3) 0.007(2) -0.017(2) 0.000(2)
O13 0.044(3) 0.076(5) 0.071(4) -0.025(3) -0.014(3) -0.008(3)
O14 0.055(4) 0.064(4) 0.052(3) -0.015(3) -0.012(3) 0.002(3)
O15 0.043(3) 0.047(3) 0.042(3) -0.003(2) -0.006(2) -0.004(2)
O16 0.070(5) 0.055(4) 0.104(6) -0.015(4) -0.023(4) 0.014(3)
N2 0.041(3) 0.037(3) 0.038(3) -0.006(2) -0.014(3) -0.002(3)
C1 0.052(4) 0.025(3) 0.036(3) -0.008(3) -0.023(3) -0.004(3)
C2 0.046(4) 0.034(3) 0.035(3) -0.008(3) -0.016(3) -0.004(3)
C3 0.053(5) 0.038(4) 0.041(4) -0.006(3) -0.016(3) -0.006(3)
C4 0.066(5) 0.049(5) 0.041(4) -0.019(4) -0.010(4) -0.012(4)
C5 0.075(6) 0.062(5) 0.033(4) -0.011(4) -0.023(4) -0.012(4)
C6 0.060(5) 0.050(5) 0.041(4) -0.005(3) -0.028(4) -0.007(4)
C7 0.051(4) 0.045(4) 0.038(4) -0.007(3) -0.020(3) -0.003(3)
C8 0.059(5) 0.057(5) 0.063(6) -0.008(4) -0.029(4) 0.002(4)
C9 0.053(6) 0.099(9) 0.093(8) 0.000(7) -0.028(6) 0.004(6)
C10 0.053(6) 0.111(10) 0.080(7) 0.003(7) -0.031(5) -0.014(6)
C11 0.075(7) 0.083(8) 0.082(7) 0.003(6) -0.035(6) -0.033(6)
C12 0.061(5) 0.049(5) 0.061(5) 0.001(4) -0.033(4) -0.014(4)
C13 0.060(5) 0.029(3) 0.046(4) 0.002(3) -0.034(4) -0.002(3)
C14 0.066(5) 0.042(4) 0.061(5) 0.017(4) -0.035(4) -0.012(4)
C15 0.083(7) 0.061(6) 0.089(8) 0.037(6) -0.038(6) -0.027(6)
C16 0.136(11) 0.034(5) 0.092(8) 0.019(5) -0.079(8) -0.022(6)
C17 0.157(12) 0.029(4) 0.076(7) -0.007(4) -0.073(8) -0.003(6)
C18 0.104(8) 0.030(4) 0.056(5) -0.004(3) -0.042(5) 0.001(4)
C19 0.050(4) 0.035(4) 0.042(4) -0.004(3) -0.022(3) -0.001(3)
C20 0.041(4) 0.031(3) 0.036(3) 0.001(3) -0.017(3) -0.011(3)
C21 0.051(5) 0.045(4) 0.046(4) -0.005(3) -0.016(4) -0.010(3)
C22 0.047(5) 0.061(5) 0.056(5) -0.006(4) -0.016(4) -0.015(4)
C23 0.065(6) 0.053(5) 0.061(5) -0.001(4) -0.022(4) -0.027(4)
C24 0.057(5) 0.037(4) 0.052(5) 0.001(3) -0.012(4) -0.012(4)
C25 0.056(5) 0.025(3) 0.044(4) 0.001(3) -0.023(3) -0.011(3)
C26 0.063(5) 0.043(4) 0.048(4) -0.007(3) -0.024(4) -0.008(4)
C27 0.090(7) 0.045(5) 0.051(5) -0.006(4) -0.036(5) -0.018(5)
C28 0.102(8) 0.035(4) 0.054(5) -0.014(4) -0.027(5) -0.004(5)
C29 0.086(7) 0.048(5) 0.066(6) -0.018(4) -0.033(5) 0.017(5)
C30 0.058(5) 0.046(5) 0.055(5) -0.010(4) -0.025(4) 0.001(4)
C31 0.064(5) 0.024(3) 0.043(4) -0.006(3) -0.025(4) -0.001(3)
C32 0.070(6) 0.041(4) 0.040(4) -0.002(3) -0.017(4) 0.002(4)
C33 0.099(8) 0.055(5) 0.045(5) 0.003(4) -0.025(5) 0.004(5)
C34 0.127(10) 0.042(5) 0.059(6) -0.002(4) -0.062(6) 0.008(5)
C35 0.091(7) 0.037(4) 0.080(7) -0.003(4) -0.063(6) -0.001(4)
C36 0.071(6) 0.027(3) 0.059(5) -0.003(3) -0.035(4) -0.005(3)
C37 0.044(4) 0.036(4) 0.036(4) 0.005(3) -0.015(3) -0.011(3)
C38 0.051(4) 0.029(3) 0.035(3) 0.003(3) -0.023(3) -0.003(3)
C39 0.049(5) 0.040(4) 0.055(5) 0.003(3) -0.012(4) -0.005(3)
C40 0.069(6) 0.035(4) 0.066(6) 0.006(4) -0.017(5) 0.002(4)
C41 0.076(6) 0.030(4) 0.057(5) 0.006(4) -0.009(5) -0.002(4)
C42 0.067(6) 0.041(4) 0.050(5) 0.006(4) -0.005(4) -0.011(4)
C43 0.049(4) 0.038(4) 0.035(4) -0.002(3) -0.017(3) -0.011(3)
C44 0.050(5) 0.056(5) 0.040(4) 0.004(3) -0.020(3) -0.012(4)
C45 0.074(6) 0.055(5) 0.043(4) 0.001(4) -0.029(4) -0.012(4)
C46 0.077(6) 0.049(5) 0.029(4) -0.007(3) -0.007(4) -0.005(4)
C47 0.060(5) 0.058(5) 0.048(5) -0.012(4) -0.003(4) -0.010(4)
C48 0.046(4) 0.051(5) 0.038(4) -0.008(3) -0.007(3) -0.008(3)
C49 0.059(5) 0.058(5) 0.034(4) 0.004(3) -0.019(3) -0.028(4)
C50 0.050(5) 0.065(6) 0.052(5) 0.004(4) -0.021(4) -0.017(4)
C51 0.070(6) 0.097(8) 0.061(6) 0.023(6) -0.041(5) -0.039(6)
C52 0.100(9) 0.121(10) 0.058(6) 0.017(6) -0.047(6) -0.073(8)
C53 0.113(10) 0.083(8) 0.054(6) -0.002(5) -0.029(6) -0.056(7)
C54 0.081(7) 0.074(6) 0.043(5) -0.007(4) -0.018(4) -0.036(5)
C55 0.044(4) 0.041(4) 0.037(4) -0.012(3) -0.012(3) -0.006(3)
C56 0.052(4) 0.036(4) 0.035(4) -0.005(3) -0.023(3) 0.001(3)
C57 0.044(4) 0.046(4) 0.038(4) -0.010(3) -0.008(3) -0.002(3)
C58 0.057(5) 0.067(6) 0.041(4) -0.016(4) -0.010(4) 0.003(4)
C59 0.061(6) 0.090(7) 0.050(5) -0.033(5) -0.024(4) 0.000(5)
C60 0.050(5) 0.069(6) 0.046(4) -0.017(4) -0.020(4) -0.003(4)
C61 0.039(4) 0.049(4) 0.037(4) -0.004(3) -0.016(3) -0.004(3)
C62 0.052(5) 0.059(5) 0.067(6) -0.011(4) -0.031(4) -0.008(4)
C63 0.055(6) 0.082(7) 0.079(7) -0.015(6) -0.037(5) -0.003(5)
C64 0.076(7) 0.090(8) 0.076(7) -0.011(6) -0.055(6) 0.016(6)
C65 0.098(8) 0.061(6) 0.079(7) 0.006(5) -0.059(6) 0.006(6)
C66 0.062(5) 0.059(5) 0.059(5) 0.005(4) -0.040(4) -0.006(4)
C67 0.057(5) 0.046(4) 0.042(4) -0.003(3) -0.028(4) -0.016(4)
C68 0.060(5) 0.042(4) 0.070(6) -0.003(4) -0.026(4) -0.010(4)
C69 0.080(7) 0.041(5) 0.110(9) 0.002(5) -0.051(7) -0.013(5)
C70 0.116(10) 0.047(5) 0.090(8) 0.018(5) -0.058(7) -0.041(6)
C71 0.099(8) 0.067(7) 0.059(6) 0.006(5) -0.019(5) -0.043(6)
C72 0.075(6) 0.056(5) 0.047(5) -0.003(4) -0.019(4) -0.028(5)
C73 0.042(4) 0.040(4) 0.033(3) 0.000(3) -0.018(3) -0.011(3)
C74 0.035(4) 0.033(3) 0.048(4) 0.004(3) -0.019(3) -0.003(3)
C75 0.045(4) 0.053(5) 0.051(5) -0.009(4) -0.013(4) -0.010(4)
C76 0.042(5) 0.070(6) 0.059(5) -0.001(4) -0.012(4) -0.020(4)
C77 0.050(5) 0.060(5) 0.064(5) -0.002(4) -0.017(4) -0.028(4)
C78 0.055(5) 0.043(4) 0.047(4) -0.003(3) -0.017(4) -0.018(4)
C79 0.052(4) 0.029(3) 0.040(4) -0.005(3) -0.023(3) -0.008(3)
C80 0.047(4) 0.041(4) 0.049(4) -0.009(3) -0.019(3) -0.004(3)
C81 0.050(5) 0.048(5) 0.065(5) -0.017(4) -0.019(4) 0.004(4)
C82 0.074(6) 0.032(4) 0.077(6) -0.007(4) -0.039(5) 0.001(4)
C83 0.092(7) 0.030(4) 0.063(5) 0.001(4) -0.037(5) -0.013(4)
C84 0.063(5) 0.031(4) 0.044(4) -0.001(3) -0.019(4) -0.009(3)
C85 0.053(4) 0.034(4) 0.037(4) -0.001(3) -0.019(3) -0.008(3)
C86 0.060(5) 0.054(5) 0.049(5) 0.003(4) -0.027(4) -0.013(4)
C87 0.084(7) 0.071(6) 0.057(6) 0.004(5) -0.042(5) -0.011(5)
C88 0.090(7) 0.074(7) 0.037(4) 0.005(4) -0.026(5) -0.014(6)
C89 0.069(6) 0.075(6) 0.035(4) -0.004(4) -0.006(4) -0.018(5)
C90 0.053(5) 0.054(5) 0.045(4) -0.002(4) -0.018(4) -0.009(4)
C91 0.044(4) 0.026(3) 0.034(3) -0.005(3) -0.013(3) 0.000(3)
C92 0.035(3) 0.021(3) 0.035(3) 0.002(2) -0.016(3) -0.003(2)
C93 0.049(4) 0.028(3) 0.031(3) -0.005(3) -0.014(3) -0.002(3)
C94 0.051(4) 0.027(3) 0.048(4) -0.005(3) -0.023(3) 0.006(3)
C95 0.070(5) 0.033(4) 0.039(4) 0.000(3) -0.022(4) 0.000(3)
C96 0.055(5) 0.034(4) 0.035(4) 0.001(3) -0.011(3) -0.003(3)
C97 0.047(5) 0.055(5) 0.046(4) 0.004(4) -0.016(4) 0.002(4)
C98 0.068(6) 0.073(7) 0.062(6) 0.012(5) -0.023(5) -0.025(5)
C99 0.067(7) 0.112(10) 0.094(9) 0.033(8) -0.027(7) -0.040(7)
C100 0.065(7) 0.108(11) 0.095(10) 0.017(8) 0.006(7) -0.019(7)
C101 0.066(7) 0.112(11) 0.058(6) 0.000(6) 0.014(5) 0.031(7)
C102 0.048(5) 0.089(7) 0.049(5) 0.001(5) -0.005(4) 0.016(5)
C103 0.060(5) 0.038(4) 0.043(4) -0.011(3) -0.022(4) 0.002(3)
C104 0.061(5) 0.045(5) 0.070(6) -0.014(4) -0.037(5) 0.005(4)
C105 0.097(8) 0.051(5) 0.100(8) -0.011(5) -0.069(7) -0.004(5)
C106 0.136(11) 0.056(6) 0.096(9) -0.025(6) -0.072(8) -0.003(7)
C107 0.112(9) 0.046(5) 0.081(7) -0.027(5) -0.050(7) 0.021(5)
C108 0.077(6) 0.050(5) 0.072(6) -0.025(4) -0.042(5) 0.016(4)
C109 0.054(4) 0.026(3) 0.037(4) 0.002(3) -0.023(3) -0.011(3)
C110 0.058(5) 0.036(4) 0.042(4) 0.002(3) -0.032(4) -0.012(3)
C111 0.047(5) 0.081(6) 0.036(4) -0.010(4) -0.020(3) -0.013(4)
C112 0.044(4) 0.081(6) 0.033(4) -0.007(4) -0.018(3) -0.011(4)
C113 0.051(4) 0.038(4) 0.032(3) 0.001(3) -0.028(3) -0.011(3)
C114 0.046(4) 0.051(4) 0.042(4) -0.011(3) -0.024(3) -0.002(3)
C115 0.048(4) 0.052(5) 0.039(4) -0.012(3) -0.021(3) -0.004(3)
C116 0.042(4) 0.039(4) 0.031(3) 0.001(3) -0.021(3) -0.010(3)
C117 0.052(4) 0.021(3) 0.035(3) 0.001(3) -0.020(3) -0.006(3)
C118 0.044(4) 0.026(3) 0.041(4) -0.008(3) -0.014(3) -0.005(3)
C119 0.042(4) 0.034(4) 0.062(5) -0.015(3) -0.013(4) -0.011(3)
C120 0.048(4) 0.026(3) 0.057(5) -0.016(3) -0.015(4) -0.005(3)
C121 0.046(4) 0.024(3) 0.048(4) -0.009(3) -0.012(3) -0.005(3)
C122 0.044(5) 0.046(5) 0.094(7) -0.036(5) 0.002(5) -0.015(4)
C123 0.060(5) 0.033(4) 0.085(7) -0.029(4) -0.008(5) -0.013(4)
C124 0.047(4) 0.024(3) 0.043(4) -0.006(3) -0.010(3) -0.008(3)
C125 0.042(4) 0.036(4) 0.032(3) -0.001(3) -0.018(3) -0.006(3)
C126 0.058(5) 0.029(3) 0.036(4) 0.006(3) -0.024(3) -0.005(3)
C127 0.044(4) 0.033(4) 0.048(4) 0.007(3) -0.015(3) 0.004(3)
C128 0.047(4) 0.037(4) 0.043(4) 0.010(3) -0.011(3) 0.003(3)
C129 0.046(4) 0.033(4) 0.040(4) 0.006(3) -0.020(3) -0.006(3)
C130 0.062(5) 0.032(4) 0.048(4) 0.010(3) -0.016(4) 0.004(3)
C131 0.057(5) 0.037(4) 0.042(4) 0.007(3) -0.010(4) 0.000(3)
C132 0.046(4) 0.026(3) 0.046(4) 0.006(3) -0.020(3) -0.009(3)
C138 0.062(8) 0.120(13) 0.174(16) 0.052(12) 0.016(9) -0.016(8)
C139 0.050(6) 0.070(7) 0.162(14) -0.031(8) -0.029(7) 0.014(5)
C140 0.062(5) 0.061(5) 0.037(4) -0.004(4) -0.016(4) 0.004(4)
C141 0.084(8) 0.105(9) 0.031(4) -0.003(5) -0.005(5) 0.019(6)
C142 0.069(7) 0.076(7) 0.061(6) -0.006(5) 0.016(5) 0.016(5)
C143 0.054(5) 0.056(5) 0.059(5) -0.005(4) -0.004(4) 0.005(4)
C144 0.037(4) 0.057(5) 0.046(4) -0.004(4) -0.013(3) -0.004(3)
C145 0.054(5) 0.059(5) 0.055(5) -0.007(4) -0.004(4) -0.007(4)
C146 0.096(9) 0.072(8) 0.115(11) -0.031(7) -0.032(8) 0.023(7)

loop_
_atom_type_symbol
_atom_type_description
_atom_type_scat_dispersion_real
_atom_type_scat_dispersion_imag
_atom_type_scat_source
C C 0.0033 0.0016 'International Tables Vol C Tables 4.2.6.8 and 6.1.1.4'
H H 0.0000 0.0000 'International Tables Vol C Tables 4.2.6.8 and 6.1.1.4'
N N 0.0061 0.0033 'International Tables Vol C Tables 4.2.6.8 and 6.1.1.4'
O O 0.0106 0.0060 'International Tables Vol C Tables 4.2.6.8 and 6.1.1.4'
P P 0.1023 0.0942 'International Tables Vol C Tables 4.2.6.8 and 6.1.1.4'
Cl Cl 0.1484 0.1585 'International Tables Vol C Tables 4.2.6.8 and 6.1.1.4'
Rh Rh -1.1178 0.9187 'International Tables Vol C Tables 4.2.6.8 and 6.1.1.4'

loop_
_geom_angle_atom_site_label_1
_geom_angle_atom_site_label_2
_geom_angle_atom_site_label_3
_geom_angle
_geom_angle_site_symmetry_1
_geom_angle_site_symmetry_3
_geom_angle_publ_flag
C20 Rh1 O5 174.6(2) . . ?
C20 Rh1 O1 91.5(2) . . ?
O5 Rh1 O1 83.13(19) . . ?
C20 Rh1 P1 92.03(19) . . ?
O5 Rh1 P1 93.37(14) . . ?
O1 Rh1 P1 172.33(16) . . ?
C20 Rh1 O1B 94.0(5) . . ?
O5 Rh1 O1B 84.6(4) . . ?
O1 Rh1 O1B 80.7(5) . . ?
P1 Rh1 O1B 105.8(5) . . ?
C20 Rh1 N1 97.3(4) . . ?
O5 Rh1 N1 82.0(4) . . ?
O1 Rh1 N1 87.2(4) . . ?
P1 Rh1 N1 99.1(4) . . ?
O1B Rh1 N1 7.3(7) . . ?
C20 Rh1 Rh2 97.0(2) . . ?
O5 Rh1 Rh2 83.21(14) . . ?
O1 Rh1 Rh2 86.00(15) . . ?
P1 Rh1 Rh2 86.81(6) . . ?
O1B Rh1 Rh2 162.9(4) . . ?
N1 Rh1 Rh2 164.3(4) . . ?
C2 Rh2 O2 175.6(2) . . ?
C2 Rh2 O6 93.4(2) . . ?
O2 Rh2 O6 82.27(18) . . ?
C2 Rh2 P2 90.2(2) . . ?
O2 Rh2 P2 94.22(14) . . ?
O6 Rh2 P2 173.26(14) . . ?
C2 Rh2 O13 94.7(3) . . ?
O2 Rh2 O13 84.0(2) . . ?
O6 Rh2 O13 83.5(2) . . ?
P2 Rh2 O13 101.95(19) . . ?
C2 Rh2 Rh1 97.7(2) . . ?
O2 Rh2 Rh1 82.92(14) . . ?
O6 Rh2 Rh1 86.41(14) . . ?
P2 Rh2 Rh1 87.45(6) . . ?
O13 Rh2 Rh1 164.41(16) . . ?
C56 Rh3 O3 175.7(2) . . ?
C56 Rh3 O9 94.2(3) . . ?
O3 Rh3 O9 82.57(19) . . ?
C56 Rh3 P3 89.8(2) . . ?
O3 Rh3 P3 93.64(15) . . ?
O9 Rh3 P3 173.90(14) . . ?
C56 Rh3 O14 90.5(3) . . ?
O3 Rh3 O14 86.2(2) . . ?
O9 Rh3 O14 81.5(2) . . ?
P3 Rh3 O14 103.09(17) . . ?
C56 Rh3 Rh4 99.0(2) . . ?
O3 Rh3 Rh4 83.69(14) . . ?
O9 Rh3 Rh4 86.65(13) . . ?
P3 Rh3 Rh4 88.19(5) . . ?
O14 Rh3 Rh4 165.31(15) . . ?
C38 Rh4 O10 170.8(2) . . ?
C38 Rh4 O4 87.9(2) . . ?
O10 Rh4 O4 83.03(19) . . ?
C38 Rh4 N2 96.0(3) . . ?
O10 Rh4 N2 82.0(2) . . ?
O4 Rh4 N2 87.5(2) . . ?
C38 Rh4 P4 97.1(2) . . ?
O10 Rh4 P4 92.10(14) . . ?
O4 Rh4 P4 170.53(14) . . ?
N2 Rh4 P4 99.88(17) . . ?
C38 Rh4 Rh3 97.6(2) . . ?
O10 Rh4 Rh3 83.53(13) . . ?
O4 Rh4 Rh3 86.48(14) . . ?
N2 Rh4 Rh3 164.95(16) . . ?
P4 Rh4 Rh3 84.89(5) . . ?
C92 Rh5 O11 176.8(2) . . ?
C92 Rh5 O7 93.1(2) . . ?
O11 Rh5 O7 83.88(19) . . ?
C92 Rh5 P5 88.69(19) . . ?
O11 Rh5 P5 94.44(14) . . ?
O7 Rh5 P5 173.56(14) . . ?
C92 Rh5 O15 91.2(2) . . ?
O11 Rh5 O15 87.39(19) . . ?
O7 Rh5 O15 81.86(19) . . ?
P5 Rh5 O15 104.31(15) . . ?
C92 Rh5 Rh6 97.14(19) . . ?
O11 Rh5 Rh6 83.67(13) . . ?
O7 Rh5 Rh6 86.05(13) . . ?
P5 Rh5 Rh6 87.58(5) . . ?
O15 Rh5 Rh6 165.66(14) . . ?
C74 Rh6 O8 175.7(2) . . ?
C74 Rh6 O12 91.6(3) . . ?
O8 Rh6 O12 84.6(2) . . ?
C74 Rh6 P6 90.8(2) . . ?
O8 Rh6 P6 93.31(16) . . ?
O12 Rh6 P6 173.25(15) . . ?
C74 Rh6 O16 92.9(3) . . ?
O8 Rh6 O16 85.0(2) . . ?
O12 Rh6 O16 84.9(2) . . ?
P6 Rh6 O16 101.3(2) . . ?
C74 Rh6 Rh5 97.4(2) . . ?
O8 Rh6 Rh5 84.07(13) . . ?
O12 Rh6 Rh5 86.07(14) . . ?
P6 Rh6 Rh5 87.35(5) . . ?
O16 Rh6 Rh5 166.4(2) . . ?
C1 P1 C7 102.5(3) . . ?
C1 P1 C13 105.3(4) . . ?
C7 P1 C13 104.5(3) . . ?
C1 P1 Rh1 112.9(2) . . ?
C7 P1 Rh1 120.2(3) . . ?
C13 P1 Rh1 110.1(2) . . ?
C19 P2 C25 104.9(4) . . ?
C19 P2 C31 105.9(4) . . ?
C25 P2 C31 102.5(3) . . ?
C19 P2 Rh2 112.4(2) . . ?
C25 P2 Rh2 117.9(2) . . ?
C31 P2 Rh2 112.1(2) . . ?
C37 P3 C49 105.5(4) . . ?
C37 P3 C43 102.4(3) . . ?
C49 P3 C43 104.6(3) . . ?
C37 P3 Rh3 113.5(2) . . ?
C49 P3 Rh3 109.3(3) . . ?
C43 P3 Rh3 120.3(2) . . ?
C55 P4 C61 102.6(3) . . ?
C55 P4 C67 104.4(4) . . ?
C61 P4 C67 103.6(4) . . ?
C55 P4 Rh4 114.2(3) . . ?
C61 P4 Rh4 121.3(3) . . ?
C67 P4 Rh4 109.1(2) . . ?
C73 P5 C79 103.2(3) . . ?
C73 P5 C85 105.7(3) . . ?
C79 P5 C85 103.3(3) . . ?
C73 P5 Rh5 112.7(2) . . ?
C79 P5 Rh5 118.9(2) . . ?
C85 P5 Rh5 111.7(2) . . ?
C91 P6 C103 105.2(3) . . ?
C91 P6 C97 101.6(4) . . ?
C103 P6 C97 102.6(4) . . ?
C91 P6 Rh6 112.2(2) . . ?
C103 P6 Rh6 112.3(3) . . ?
C97 P6 Rh6 121.2(3) . . ?
C109 O1 Rh1 115.9(4) . . ?
C109 O2 Rh2 121.3(5) . . ?
C116 O3 Rh3 122.3(4) . . ?
C116 O4 Rh4 117.0(4) . . ?
C117 O5 Rh1 121.9(4) . . ?
C117 O6 Rh2 114.9(4) . . ?
C124 O7 Rh5 116.6(4) . . ?
C124 O8 Rh6 121.9(4) . . ?
C125 O9 Rh3 116.2(4) . . ?
C125 O10 Rh4 122.7(4) . . ?
C132 O11 Rh5 121.1(4) . . ?
C132 O12 Rh6 116.7(4) . . ?
C138 O13 Rh2 118.3(8) . . ?
C139 O14 Rh3 116.2(6) . . ?
C145 O15 Rh5 117.7(5) . . ?
C146 O16 Rh6 119.1(7) . . ?
C140 N2 C144 117.6(7) . . ?
C140 N2 Rh4 117.3(5) . . ?
C144 N2 Rh4 123.6(5) . . ?
C2 C1 C6 121.2(7) . . ?
C2 C1 P1 117.1(5) . . ?
C6 C1 P1 121.7(6) . . ?
C3 C2 C1 115.8(6) . . ?
C3 C2 Rh2 123.4(6) . . ?
C1 C2 Rh2 120.7(5) . . ?
C4 C3 C2 123.3(8) . . ?
C3 C4 C5 119.8(8) . . ?
C6 C5 C4 119.4(7) . . ?
C5 C6 C1 120.4(8) . . ?
C12 C7 C8 118.6(8) . . ?
C12 C7 P1 118.6(6) . . ?
C8 C7 P1 122.8(7) . . ?
C9 C8 C7 121.3(10) . . ?
C8 C9 C10 118.8(11) . . ?
C11 C10 C9 121.4(10) . . ?
C10 C11 C12 118.9(11) . . ?
C7 C12 C11 121.0(9) . . ?
C18 C13 C14 118.8(8) . . ?
C18 C13 P1 119.5(7) . . ?
C14 C13 P1 121.3(6) . . ?
C15 C14 C13 120.3(10) . . ?
C14 C15 C16 119.9(11) . . ?
C17 C16 C15 120.2(9) . . ?
C16 C17 C18 119.6(10) . . ?
C13 C18 C17 121.1(10) . . ?
C20 C19 C24 121.1(7) . . ?
C20 C19 P2 117.7(6) . . ?
C24 C19 P2 121.2(6) . . ?
C19 C20 C21 116.7(7) . . ?
C19 C20 Rh1 121.4(5) . . ?
C21 C20 Rh1 121.8(5) . . ?
C22 C21 C20 122.4(8) . . ?
C21 C22 C23 120.4(8) . . ?
C24 C23 C22 119.2(8) . . ?
C23 C24 C19 120.2(8) . . ?
C30 C25 C26 118.4(7) . . ?
C30 C25 P2 122.0(6) . . ?
C26 C25 P2 119.5(6) . . ?
C27 C26 C25 120.1(8) . . ?
C28 C27 C26 121.5(8) . . ?
C27 C28 C29 119.0(8) . . ?
C28 C29 C30 119.5(9) . . ?
C25 C30 C29 121.5(8) . . ?
C32 C31 C36 119.9(7) . . ?
C32 C31 P2 121.4(6) . . ?
C36 C31 P2 118.7(6) . . ?
C33 C32 C31 120.2(9) . . ?
C34 C33 C32 119.2(9) . . ?
C35 C34 C33 121.2(8) . . ?
C34 C35 C36 119.6(9) . . ?
C35 C36 C31 119.7(9) . . ?
C38 C37 C42 120.7(7) . . ?
C38 C37 P3 119.1(5) . . ?
C42 C37 P3 120.2(6) . . ?
C37 C38 C39 117.2(7) . . ?
C37 C38 Rh4 120.5(5) . . ?
C39 C38 Rh4 122.0(6) . . ?
C40 C39 C38 120.5(8) . . ?
C41 C40 C39 122.0(8) . . ?
C40 C41 C42 118.8(8) . . ?
C41 C42 C37 120.8(8) . . ?
C48 C43 C44 118.3(7) . . ?
C48 C43 P3 124.0(6) . . ?
C44 C43 P3 117.7(6) . . ?
C45 C44 C43 120.6(8) . . ?
C44 C45 C46 120.5(8) . . ?
C47 C46 C45 119.4(7) . . ?
C46 C47 C48 119.8(8) . . ?
C43 C48 C47 121.4(8) . . ?
C50 C49 C54 119.2(8) . . ?
C50 C49 P3 118.3(7) . . ?
C54 C49 P3 122.0(7) . . ?
C51 C50 C49 119.9(10) . . ?
C52 C51 C50 120.8(11) . . ?
C51 C52 C53 120.1(9) . . ?
C54 C53 C52 119.4(11) . . ?
C53 C54 C49 120.6(11) . . ?
C56 C55 C60 120.9(7) . . ?
C56 C55 P4 116.8(5) . . ?
C60 C55 P4 122.2(6) . . ?
C55 C56 C57 117.3(7) . . ?
C55 C56 Rh3 121.0(5) . . ?
C57 C56 Rh3 121.7(6) . . ?
C58 C57 C56 121.6(8) . . ?
C59 C58 C57 120.4(8) . . ?
C58 C59 C60 120.0(8) . . ?
C59 C60 C55 119.7(8) . . ?
C62 C61 C66 119.1(7) . . ?
C62 C61 P4 123.1(6) . . ?
C66 C61 P4 117.8(6) . . ?
C61 C62 C63 121.4(9) . . ?
C64 C63 C62 119.4(10) . . ?
C63 C64 C65 119.8(9) . . ?
C66 C65 C64 120.8(10) . . ?
C65 C66 C61 119.5(9) . . ?
C72 C67 C68 118.0(8) . . ?
C72 C67 P4 121.0(7) . . ?
C68 C67 P4 120.9(7) . . ?
C67 C68 C69 121.7(10) . . ?
C68 C69 C70 118.2(10) . . ?
C71 C70 C69 120.1(9) . . ?
C70 C71 C72 119.5(11) . . ?
C67 C72 C71 122.5(10) . . ?
C74 C73 C78 120.9(7) . . ?
C74 C73 P5 117.7(5) . . ?
C78 C73 P5 121.5(6) . . ?
C73 C74 C75 117.0(7) . . ?
C73 C74 Rh6 121.3(5) . . ?
C75 C74 Rh6 121.7(6) . . ?
C76 C75 C74 121.7(8) . . ?
C75 C76 C77 121.0(8) . . ?
C78 C77 C76 118.5(8) . . ?
C77 C78 C73 120.9(8) . . ?
C80 C79 C84 118.2(7) . . ?
C80 C79 P5 124.2(6) . . ?
C84 C79 P5 117.6(6) . . ?
C79 C80 C81 121.1(8) . . ?
C82 C81 C80 119.9(8) . . ?
C83 C82 C81 120.0(8) . . ?
C82 C83 C84 119.9(8) . . ?
C83 C84 C79 120.8(8) . . ?
C86 C85 C90 119.1(7) . . ?
C86 C85 P5 122.3(6) . . ?
C90 C85 P5 118.6(6) . . ?
C85 C86 C87 120.3(9) . . ?
C88 C87 C86 120.4(9) . . ?
C87 C88 C89 120.2(8) . . ?
C88 C89 C90 119.8(9) . . ?
C85 C90 C89 120.1(8) . . ?
C96 C91 C92 122.2(6) . . ?
C96 C91 P6 121.3(6) . . ?
C92 C91 P6 116.4(5) . . ?
C91 C92 C93 116.3(6) . . ?
C91 C92 Rh5 122.2(5) . . ?
C93 C92 Rh5 121.5(5) . . ?
C94 C93 C92 121.6(7) . . ?
C93 C94 C95 120.8(7) . . ?
C96 C95 C94 119.4(7) . . ?
C95 C96 C91 119.7(7) . . ?
C98 C97 C102 119.7(9) . . ?
C98 C97 P6 117.9(7) . . ?
C102 C97 P6 122.4(8) . . ?
C97 C98 C99 118.9(11) . . ?
C100 C99 C98 122.8(14) . . ?
C101 C100 C99 119.6(12) . . ?
C100 C101 C102 121.9(11) . . ?
C97 C102 C101 117.2(12) . . ?
C104 C103 C108 118.3(8) . . ?
C104 C103 P6 122.7(6) . . ?
C108 C103 P6 119.0(6) . . ?
C103 C104 C105 121.5(8) . . ?
C104 C105 C106 120.5(9) . . ?
C105 C106 C107 118.8(9) . . ?
C108 C107 C106 120.2(9) . . ?
C107 C108 C103 120.6(9) . . ?
O2 C109 O1 125.5(6) . . ?
O2 C109 C110 116.9(7) . . ?
O1 C109 C110 117.6(7) . . ?
C111 C110 C115 120.7(7) . . ?
C111 C110 C109 120.6(7) . . ?
C115 C110 C109 118.7(7) . . ?
C110 C111 C112 119.3(8) . . ?
C113 C112 C111 120.6(8) . . ?
C114 C113 C112 120.4(6) . . ?
C114 C113 C116 121.4(7) . . ?
C112 C113 C116 118.2(7) . . ?
C113 C114 C115 120.7(7) . . ?
C114 C115 C110 118.3(7) . . ?
O3 C116 O4 125.7(6) . . ?
O3 C116 C113 116.5(6) . . ?
O4 C116 C113 117.8(6) . . ?
O5 C117 O6 125.6(6) . . ?
O5 C117 C118 115.6(6) . . ?
O6 C117 C118 118.8(6) . . ?
C123 C118 C119 119.1(7) . . ?
C123 C118 C117 121.2(6) . . ?
C119 C118 C117 119.7(7) . . ?
C120 C119 C118 120.0(7) . . ?
C121 C120 C119 121.1(7) . . ?
C120 C121 C122 118.7(7) . . ?
C120 C121 C124 121.7(6) . . ?
C122 C121 C124 119.5(7) . . ?
C123 C122 C121 120.4(8) . . ?
C118 C123 C122 120.6(8) . . ?
O8 C124 O7 124.2(6) . . ?
O8 C124 C121 117.6(6) . . ?
O7 C124 C121 118.2(6) . . ?
O10 C125 O9 125.7(6) . . ?
O10 C125 C126 115.7(6) . . ?
O9 C125 C126 118.7(6) . . ?
C127 C126 C131 119.8(6) . . ?
C127 C126 C125 120.0(6) . . ?
C131 C126 C125 120.2(7) . . ?
C126 C127 C128 120.7(7) . . ?
C129 C128 C127 120.0(7) . . ?
C128 C129 C130 119.5(7) . . ?
C128 C129 C132 120.7(7) . . ?
C130 C129 C132 119.6(7) . . ?
C129 C130 C131 121.0(7) . . ?
C126 C131 C130 118.9(8) . . ?
O11 C132 O12 125.2(6) . . ?
O11 C132 C129 116.9(7) . . ?
O12 C132 C129 117.9(6) . . ?
C133 N1 C137 120.0 . . ?
C133 N1 Rh1 126.3(7) . . ?
C137 N1 Rh1 113.4(7) . . ?
C134 C133 N1 120.0 . . ?
C135 C134 C133 120.0 . . ?
C134 C135 C136 120.0 . . ?
C137 C136 C135 120.0 . . ?
C136 C137 N1 120.0 . . ?
C13B O1B Rh1 123.5(18) . . ?
N2 C140 C141 123.7(9) . . ?
C140 C141 C142 118.6(9) . . ?
C143 C142 C141 118.8(9) . . ?
C142 C143 C144 119.1(9) . . ?
N2 C144 C143 122.2(8) . . ?
Cl2 C1S Cl1 114.7(12) . . ?
Cl3 C2S Cl4 114.9(10) . . ?
C14S O14S C14S 180.000(7) . 2_657 ?
Cl15 C8S Cl16 109.4(9) . . ?
Cl8A C4SA Cl7A 106.1(16) . . ?
Cl7B C4SB Cl8B 140(2) . . ?
Cl6 C3S Cl5 110.3(11) . . ?
Cl9 C5S Cl10 103.5(11) . . ?

loop_
_geom_bond_atom_site_label_1
_geom_bond_atom_site_label_2
_geom_bond_distance
_geom_bond_site_symmetry_2
_geom_bond_publ_flag
Rh1 C20 2.009(7) . ?
Rh1 O5 2.151(5) . ?
Rh1 O1 2.163(5) . ?
Rh1 P1 2.2080(18) . ?
Rh1 O1B 2.268(14) . ?
Rh1 N1 2.315(10) . ?
Rh1 Rh2 2.5163(8) . ?
Rh2 C2 2.003(7) . ?
Rh2 O2 2.157(5) . ?
Rh2 O6 2.183(5) . ?
Rh2 P2 2.2070(18) . ?
Rh2 O13 2.324(6) . ?
Rh3 C56 1.988(7) . ?
Rh3 O3 2.134(5) . ?
Rh3 O9 2.173(5) . ?
Rh3 P3 2.1981(19) . ?
Rh3 O14 2.435(6) . ?
Rh3 Rh4 2.5384(8) . ?
Rh4 C38 2.027(7) . ?
Rh4 O10 2.150(4) . ?
Rh4 O4 2.158(5) . ?
Rh4 N2 2.221(6) . ?
Rh4 P4 2.2396(18) . ?
Rh5 C92 1.994(6) . ?
Rh5 O11 2.144(4) . ?
Rh5 O7 2.174(4) . ?
Rh5 P5 2.2064(18) . ?
Rh5 O15 2.334(5) . ?
Rh5 Rh6 2.5111(8) . ?
Rh6 C74 2.000(7) . ?
Rh6 O8 2.152(5) . ?
Rh6 O12 2.153(5) . ?
Rh6 P6 2.2188(19) . ?
Rh6 O16 2.338(7) . ?
P1 C1 1.809(7) . ?
P1 C7 1.833(8) . ?
P1 C13 1.842(7) . ?
P2 C19 1.798(8) . ?
P2 C25 1.840(8) . ?
P2 C31 1.843(7) . ?
P3 C37 1.799(8) . ?
P3 C49 1.830(8) . ?
P3 C43 1.831(7) . ?
P4 C55 1.793(8) . ?
P4 C61 1.836(7) . ?
P4 C67 1.841(8) . ?
P5 C73 1.794(8) . ?
P5 C79 1.834(7) . ?
P5 C85 1.839(7) . ?
P6 C91 1.801(7) . ?
P6 C103 1.837(8) . ?
P6 C97 1.844(9) . ?
O1 C109 1.264(9) . ?
O2 C109 1.237(9) . ?
O3 C116 1.250(9) . ?
O4 C116 1.273(8) . ?
O5 C117 1.252(9) . ?
O6 C117 1.264(8) . ?
O7 C124 1.281(8) . ?
O8 C124 1.254(9) . ?
O9 C125 1.268(9) . ?
O10 C125 1.248(8) . ?
O11 C132 1.247(8) . ?
O12 C132 1.271(9) . ?
O13 C138 1.37(2) . ?
O14 C139 1.356(15) . ?
O15 C145 1.419(10) . ?
O16 C146 1.356(14) . ?
N2 C140 1.321(10) . ?
N2 C144 1.360(10) . ?
C1 C2 1.404(10) . ?
C1 C6 1.415(9) . ?
C2 C3 1.390(10) . ?
C3 C4 1.378(11) . ?
C4 C5 1.389(13) . ?
C5 C6 1.362(12) . ?
C7 C12 1.388(11) . ?
C7 C8 1.398(12) . ?
C8 C9 1.386(14) . ?
C9 C10 1.388(18) . ?
C10 C11 1.381(17) . ?
C11 C12 1.398(13) . ?
C13 C18 1.375(12) . ?
C13 C14 1.397(12) . ?
C14 C15 1.382(13) . ?
C15 C16 1.403(17) . ?
C16 C17 1.355(17) . ?
C17 C18 1.406(12) . ?
C19 C20 1.386(10) . ?
C19 C24 1.425(11) . ?
C20 C21 1.404(11) . ?
C21 C22 1.382(12) . ?
C22 C23 1.382(13) . ?
C23 C24 1.374(13) . ?
C25 C30 1.371(11) . ?
C25 C26 1.392(11) . ?
C26 C27 1.389(12) . ?
C27 C28 1.366(14) . ?
C28 C29 1.390(14) . ?
C29 C30 1.399(12) . ?
C31 C32 1.399(11) . ?
C31 C36 1.402(12) . ?
C32 C33 1.397(12) . ?
C33 C34 1.391(16) . ?
C34 C35 1.388(16) . ?
C35 C36 1.400(11) . ?
C37 C38 1.396(10) . ?
C37 C42 1.412(10) . ?
C38 C39 1.413(11) . ?
C39 C40 1.394(11) . ?
C40 C41 1.357(13) . ?
C41 C42 1.382(12) . ?
C43 C48 1.376(11) . ?
C43 C44 1.416(10) . ?
C44 C45 1.374(11) . ?
C45 C46 1.396(13) . ?
C46 C47 1.390(13) . ?
C47 C48 1.396(11) . ?
C49 C50 1.402(13) . ?
C49 C54 1.417(13) . ?
C50 C51 1.400(12) . ?
C51 C52 1.385(18) . ?
C52 C53 1.413(18) . ?
C53 C54 1.393(13) . ?
C55 C56 1.399(11) . ?
C55 C60 1.415(10) . ?
C56 C57 1.417(11) . ?
C57 C58 1.382(11) . ?
C58 C59 1.382(13) . ?
C59 C60 1.393(12) . ?
C61 C62 1.369(11) . ?
C61 C66 1.390(12) . ?
C62 C63 1.404(12) . ?
C63 C64 1.357(16) . ?
C64 C65 1.392(16) . ?
C65 C66 1.387(12) . ?
C67 C72 1.379(12) . ?
C67 C68 1.400(12) . ?
C68 C69 1.402(13) . ?
C69 C70 1.423(17) . ?
C70 C71 1.384(16) . ?
C71 C72 1.387(12) . ?
C73 C74 1.399(11) . ?
C73 C78 1.421(10) . ?
C74 C75 1.411(11) . ?
C75 C76 1.372(12) . ?
C76 C77 1.412(14) . ?
C77 C78 1.364(12) . ?
C79 C80 1.374(11) . ?
C79 C84 1.412(10) . ?
C80 C81 1.395(11) . ?
C81 C82 1.384(13) . ?
C82 C83 1.380(14) . ?
C83 C84 1.384(11) . ?
C85 C86 1.371(11) . ?
C85 C90 1.386(11) . ?
C86 C87 1.410(12) . ?
C87 C88 1.340(15) . ?
C88 C89 1.387(14) . ?
C89 C90 1.397(11) . ?
C91 C96 1.404(9) . ?
C91 C92 1.409(9) . ?
C92 C93 1.423(9) . ?
C93 C94 1.384(10) . ?
C94 C95 1.397(11) . ?
C95 C96 1.393(11) . ?
C97 C98 1.391(14) . ?
C97 C102 1.400(13) . ?
C98 C99 1.408(14) . ?
C99 C100 1.34(2) . ?
C100 C101 1.33(2) . ?
C101 C102 1.458(16) . ?
C103 C104 1.372(11) . ?
C103 C108 1.404(11) . ?
C104 C105 1.377(12) . ?
C105 C106 1.385(15) . ?
C106 C107 1.394(16) . ?
C107 C108 1.381(13) . ?
C109 C110 1.505(9) . ?
C110 C111 1.388(12) . ?
C110 C115 1.409(11) . ?
C111 C112 1.391(10) . ?
C112 C113 1.379(11) . ?
C113 C114 1.372(11) . ?
C113 C116 1.506(9) . ?
C114 C115 1.401(10) . ?
C117 C118 1.508(9) . ?
C118 C123 1.377(11) . ?
C118 C119 1.391(10) . ?
C119 C120 1.389(10) . ?
C120 C121 1.367(11) . ?
C121 C122 1.400(11) . ?
C121 C124 1.496(9) . ?
C122 C123 1.381(11) . ?
C125 C126 1.515(9) . ?
C126 C127 1.382(11) . ?
C126 C131 1.389(11) . ?
C127 C128 1.394(10) . ?
C128 C129 1.375(10) . ?
C129 C130 1.384(11) . ?
C129 C132 1.506(9) . ?
C130 C131 1.402(10) . ?
N1 C133 1.3900 . ?
N1 C137 1.3900 . ?
C133 C134 1.3900 . ?
C134 C135 1.3900 . ?
C135 C136 1.3900 . ?
C136 C137 1.3900 . ?
O1B C13B 1.34(3) . ?
C140 C141 1.356(13) . ?
C141 C142 1.393(16) . ?
C142 C143 1.367(14) . ?
C143 C144 1.370(12) . ?
C1S Cl2 1.73(2) . ?
C1S Cl1 1.74(2) . ?
C2S Cl3 1.664(17) . ?
C2S Cl4 1.783(18) . ?
O5SA C15A 1.32(6) . ?
O5SB C15B 1.32(8) . ?
O10S C10S 1.50(2) . ?
O11S C11S 1.429(19) . ?
O12S C12S 1.402(16) . ?
O13S C13S 1.481(13) . ?
O14S C14S 1.32(3) . ?
O14S C14S 1.32(3) 2_657 ?
O16S C16S 1.64(3) . ?
O17S C17S 1.34(3) . ?
Cl16 C8S 1.761(10) . ?
Cl15 C8S 1.756(10) . ?
Cl7A C4SA 1.933(18) . ?
Cl8A C4SA 1.921(18) . ?
Cl7B C4SB 1.962(18) . ?
Cl8B C4SB 2.008(19) . ?
C3S Cl6 1.739(10) . ?
C3S Cl5 1.759(10) . ?
C5S Cl9 1.7600(11) . ?
C5S Cl10 1.7600(11) . ?

loop_
_geom_torsion_atom_site_label_1
_geom_torsion_atom_site_label_2
_geom_torsion_atom_site_label_3
_geom_torsion_atom_site_label_4
_geom_torsion
_geom_torsion_site_symmetry_1
_geom_torsion_site_symmetry_2
_geom_torsion_site_symmetry_3
_geom_torsion_site_symmetry_4
_geom_torsion_publ_flag
P1 Rh1 Rh2 P2 -107.68(7) . . . . ?
P1 Rh1 Rh2 C2 -17.8(2) . . . . ?
C20 Rh1 Rh2 P2 -16.02(19) . . . . ?
C20 Rh1 Rh2 C2 73.8(3) . . . . ?
O1 Rh1 Rh2 O2 -19.59(19) . . . . ?
O5 Rh1 Rh2 O6 -18.69(19) . . . . ?
P3 Rh3 Rh4 P4 -105.28(7) . . . . ?
P3 Rh3 Rh4 C38 -8.8(2) . . . . ?
C56 Rh3 Rh4 P4 -15.8(2) . . . . ?
C56 Rh3 Rh4 C38 80.7(3) . . . . ?
O3 Rh3 Rh4 O4 -15.23(19) . . . . ?
O9 Rh3 Rh4 O10 -14.74(19) . . . . ?
P5 Rh5 Rh6 P6 -105.21(7) . . . . ?
P5 Rh5 Rh6 C74 -14.8(2) . . . . ?
C92 Rh5 Rh6 P6 -16.84(19) . . . . ?
C92 Rh5 Rh6 C74 73.6(3) . . . . ?
O7 Rh5 Rh6 O8 -17.8(2) . . . . ?
O11 Rh5 Rh6 O12 -18.5(2) . . . . ?
